data_7247448
loop_
_publ_author_name
'Dubey, Ritesh'
'Singh, Sandeep'

_publ_section_title
;
 Dichlorosubstitution as a steering tool in hydrogen bonded cocrystals:
 the nature of rigid and flexible coformers in crystal structures
;
_journal_issue 40
_journal_name_full CrystEngComm
_journal_page_first 5697
_journal_page_last 5705
_journal_paper_doi 10.1039/D3CE00672G
_journal_volume 25
_journal_year 2023
_chemical_formula_sum 'C22 H16 Cl4 N2 O2'
_chemical_formula_weight 482.17
_space_group_crystal_system monoclinic
_space_group_IT_number 14
_space_group_name_Hall '-P 2ybc'
_space_group_name_H-M_alt 'P 1 21/c 1'
_atom_sites_solution_hydrogens geom
_audit_creation_method SHELXL-2018/3
_audit_update_record
;
2023-06-27 deposited with the CCDC.	2023-08-28 downloaded from the CCDC.
;
_cell_angle_alpha 90
_cell_angle_beta 98.64(3)
_cell_angle_gamma 90
_cell_formula_units_Z 2
_cell_length_a 5.789(7)
_cell_length_b 14.243(19)
_cell_length_c 12.602(16)
_cell_measurement_reflns_used 809
_cell_measurement_temperature 150(2)
_cell_measurement_theta_max 27.8
_cell_measurement_theta_min 3.3
_cell_volume 1027(2)
_computing_structure_refinement 'SHELXL-2018/3 (Sheldrick, 2018)'
_diffrn_ambient_temperature 150(2)
_diffrn_measured_fraction_theta_full 0.996
_diffrn_measured_fraction_theta_max 0.997
_diffrn_measurement_device_type 'Rigaku Mercury375R (2x2 bin mode)'
_diffrn_radiation_type MoK\a
_diffrn_radiation_wavelength 0.71073
_diffrn_reflns_av_R_equivalents 0.0523
_diffrn_reflns_av_unetI/netI 0.0447
_diffrn_reflns_Laue_measured_fraction_full 0.996
_diffrn_reflns_Laue_measured_fraction_max 0.997
_diffrn_reflns_limit_h_max 7
_diffrn_reflns_limit_h_min -7
_diffrn_reflns_limit_k_max 18
_diffrn_reflns_limit_k_min -18
_diffrn_reflns_limit_l_max 16
_diffrn_reflns_limit_l_min -16
_diffrn_reflns_number 10520
_diffrn_reflns_point_group_measured_fraction_full 0.996
_diffrn_reflns_point_group_measured_fraction_max 0.997
_diffrn_reflns_theta_full 25.242
_diffrn_reflns_theta_max 27.484
_diffrn_reflns_theta_min 3.270
_exptl_absorpt_coefficient_mu 0.599
_exptl_crystal_density_diffrn 1.559
_exptl_crystal_description Plate
_exptl_crystal_F_000 492
_exptl_crystal_size_max 0.250
_exptl_crystal_size_mid 0.120
_exptl_crystal_size_min 0.100
_refine_diff_density_max 0.323
_refine_diff_density_min -0.284
_refine_diff_density_rms 0.054
_refine_ls_extinction_method none
_refine_ls_goodness_of_fit_ref 1.030
_refine_ls_hydrogen_treatment mixed
_refine_ls_matrix_type full
_refine_ls_number_parameters 138
_refine_ls_number_reflns 2349
_refine_ls_number_restraints 183
_refine_ls_restrained_S_all 0.991
_refine_ls_R_factor_all 0.0350
_refine_ls_R_factor_gt 0.0320
_refine_ls_shift/su_max 0.001
_refine_ls_shift/su_mean 0.000
_refine_ls_structure_factor_coef Fsqd
_refine_ls_weighting_details 'w=1/[\s^2^(Fo^2^)+(0.0362P)^2^+0.3610P] where P=(Fo^2^+2Fc^2^)/3'
_refine_ls_weighting_scheme calc
_refine_ls_wR_factor_gt 0.0829
_refine_ls_wR_factor_ref 0.0849
_reflns_Friedel_coverage 0.000
_reflns_number_gt 2149
_reflns_number_total 2349
_reflns_threshold_expression 'I > 2\s(I)'
_cod_data_source_file d3ce00672g1.cif
_cod_data_source_block datam_CCDC6
_cod_depositor_comments 'Adding full bibliography for 7247442--7247454.cif.'
_cod_original_sg_symbol_H-M 'P 21/c'
_cod_database_code 7247448
_shelx_shelxl_version_number 2018/3
_shelx_space_group_comment
;
The symmetry employed for this shelxl refinement is uniquely defined
by the following loop, which should always be used as a source of
symmetry information in preference to the above space-group names.
They are only intended as comments.
;
_shelx_estimated_absorpt_t_min 0.865
_shelx_estimated_absorpt_t_max 0.942

loop_
_space_group_symop_operation_xyz
'x, y, z'
'-x, y+1/2, -z+1/2'
'-x, -y, -z'
'x, -y-1/2, z-1/2'

loop_
_atom_site_label
_atom_site_type_symbol
_atom_site_fract_x
_atom_site_fract_y
_atom_site_fract_z
_atom_site_U_iso_or_equiv
_atom_site_adp_type
_atom_site_occupancy
_atom_site_site_symmetry_order
_atom_site_calc_flag
_atom_site_refinement_flags_posn
_atom_site_refinement_flags_adp
_atom_site_refinement_flags_occupancy
_atom_site_disorder_assembly
_atom_site_disorder_group
C1 C 0.4324(2) 0.58052(10) 0.30853(11) 0.0187(3) Uani 1 1 d . U . . .
C2 C 0.6219(2) 0.54125(10) 0.26845(11) 0.0187(3) Uani 1 1 d . U . . .
C3 C 0.6787(3) 0.44756(10) 0.28381(12) 0.0228(3) Uani 1 1 d . U . . .
H3 H 0.809629 0.422610 0.256068 0.027 Uiso 1 1 calc R U . . .
C4 C 0.5467(3) 0.38987(10) 0.33916(13) 0.0250(3) Uani 1 1 d . U . . .
H4 H 0.583107 0.325134 0.349191 0.030 Uiso 1 1 calc R U . . .
C5 C 0.3601(3) 0.42935(10) 0.37947(11) 0.0217(3) Uani 1 1 d . U . . .
C6 C 0.3009(2) 0.52293(10) 0.36539(11) 0.0204(3) Uani 1 1 d . U . . .
H6 H 0.171331 0.547707 0.394340 0.025 Uiso 1 1 calc R U . . .
C7 C 0.2820(3) 0.82245(10) 0.46949(12) 0.0239(3) Uani 1 1 d . U . . .
H7 H 0.430648 0.794543 0.491231 0.029 Uiso 1 1 calc R U . . .
C8 C 0.2400(3) 0.90982(10) 0.51064(12) 0.0222(3) Uani 1 1 d . U . . .
H8 H 0.357129 0.940112 0.559725 0.027 Uiso 1 1 calc R U . . .
C9 C 0.0256(2) 0.95283(9) 0.47968(10) 0.0156(3) Uani 1 1 d . U . . .
C10 C -0.1365(2) 0.90323(10) 0.40904(12) 0.0200(3) Uani 1 1 d . U . . .
H10 H -0.286288 0.929470 0.385555 0.024 Uiso 1 1 calc R U . . .
C11 C -0.0809(3) 0.81556(10) 0.37255(12) 0.0223(3) Uani 1 1 d . U . . .
H11 H -0.195878 0.782732 0.324885 0.027 Uiso 1 1 calc R U . . .
N1 N 0.1265(2) 0.77529(8) 0.40130(10) 0.0213(3) Uani 1 1 d . U . . .
O1 O 0.38654(19) 0.67179(7) 0.28909(9) 0.0255(2) Uani 1 1 d . U . . .
H1 H 0.282(4) 0.6894(6) 0.3238(16) 0.038 Uiso 1 1 calc R U . . .
Cl1 Cl 0.78854(6) 0.61289(2) 0.19851(3) 0.02438(12) Uani 1 1 d . U . . .
Cl2 Cl 0.19202(7) 0.35821(3) 0.45035(3) 0.03083(13) Uani 1 1 d . U . . .

loop_
_atom_site_aniso_label
_atom_site_aniso_U_11
_atom_site_aniso_U_22
_atom_site_aniso_U_33
_atom_site_aniso_U_23
_atom_site_aniso_U_13
_atom_site_aniso_U_12
C1 0.0187(7) 0.0162(6) 0.0203(7) -0.0050(5) 0.0004(5) 0.0019(5)
C2 0.0171(6) 0.0201(6) 0.0186(6) -0.0053(5) 0.0017(5) -0.0003(5)
C3 0.0197(7) 0.0246(7) 0.0236(7) -0.0045(6) 0.0018(6) 0.0078(6)
C4 0.0268(8) 0.0185(7) 0.0282(8) 0.0008(6) -0.0008(6) 0.0070(6)
C5 0.0217(7) 0.0222(7) 0.0201(7) 0.0016(5) -0.0006(5) -0.0004(6)
C6 0.0180(7) 0.0224(7) 0.0210(7) -0.0032(5) 0.0033(5) 0.0022(5)
C7 0.0234(7) 0.0188(7) 0.0292(8) -0.0004(6) 0.0033(6) 0.0070(6)
C8 0.0213(7) 0.0197(7) 0.0241(7) -0.0040(5) -0.0012(6) 0.0052(6)
C9 0.0184(6) 0.0145(6) 0.0148(6) 0.0011(5) 0.0056(5) 0.0017(5)
C10 0.0171(7) 0.0167(6) 0.0263(7) -0.0024(5) 0.0036(6) 0.0028(5)
C11 0.0237(7) 0.0165(7) 0.0272(7) -0.0039(5) 0.0057(6) -0.0014(5)
N1 0.0265(6) 0.0130(5) 0.0262(6) -0.0005(5) 0.0098(5) 0.0023(5)
O1 0.0277(6) 0.0148(5) 0.0369(6) -0.0028(4) 0.0141(5) 0.0035(4)
Cl1 0.0224(2) 0.0246(2) 0.0279(2) -0.00528(13) 0.00920(15) -0.00204(13)
Cl2 0.0305(2) 0.0277(2) 0.0344(2) 0.00998(15) 0.00533(17) -0.00095(15)

loop_
_atom_type_symbol
_atom_type_description
_atom_type_scat_dispersion_real
_atom_type_scat_dispersion_imag
_atom_type_scat_source
C C 0.0033 0.0016 'International Tables Vol C Tables 4.2.6.8 and 6.1.1.4'
H H 0.0000 0.0000 'International Tables Vol C Tables 4.2.6.8 and 6.1.1.4'
N N 0.0061 0.0033 'International Tables Vol C Tables 4.2.6.8 and 6.1.1.4'
O O 0.0106 0.0060 'International Tables Vol C Tables 4.2.6.8 and 6.1.1.4'
Cl Cl 0.1484 0.1585 'International Tables Vol C Tables 4.2.6.8 and 6.1.1.4'

loop_
_geom_angle_atom_site_label_1
_geom_angle_atom_site_label_2
_geom_angle_atom_site_label_3
_geom_angle
_geom_angle_site_symmetry_1
_geom_angle_site_symmetry_3
_geom_angle_publ_flag
O1 C1 C6 123.88(13) . . ?
O1 C1 C2 117.91(13) . . ?
C6 C1 C2 118.21(15) . . ?
C3 C2 C1 121.42(14) . . ?
C3 C2 Cl1 120.08(12) . . ?
C1 C2 Cl1 118.49(13) . . ?
C4 C3 C2 120.52(14) . . ?
C4 C3 H3 119.7 . . ?
C2 C3 H3 119.7 . . ?
C3 C4 C5 117.81(15) . . ?
C3 C4 H4 121.1 . . ?
C5 C4 H4 121.1 . . ?
C4 C5 C6 122.60(14) . . ?
C4 C5 Cl2 118.70(14) . . ?
C6 C5 Cl2 118.71(13) . . ?
C5 C6 C1 119.44(14) . . ?
C5 C6 H6 120.3 . . ?
C1 C6 H6 120.3 . . ?
N1 C7 C8 123.81(15) . . ?
N1 C7 H7 118.1 . . ?
C8 C7 H7 118.1 . . ?
C7 C8 C9 119.49(14) . . ?
C7 C8 H8 120.3 . . ?
C9 C8 H8 120.3 . . ?
C10 C9 C8 116.53(14) . . ?
C10 C9 C9 122.16(16) . 3_576 ?
C8 C9 C9 121.31(16) . 3_576 ?
C11 C10 C9 120.27(14) . . ?
C11 C10 H10 119.9 . . ?
C9 C10 H10 119.9 . . ?
N1 C11 C10 122.90(14) . . ?
N1 C11 H11 118.5 . . ?
C10 C11 H11 118.5 . . ?
C7 N1 C11 116.99(14) . . ?
C1 O1 H1 109.5 . . ?

loop_
_geom_bond_atom_site_label_1
_geom_bond_atom_site_label_2
_geom_bond_distance
_geom_bond_site_symmetry_2
_geom_bond_publ_flag
C1 O1 1.342(2) . ?
C1 C6 1.389(2) . ?
C1 C2 1.392(2) . ?
C2 C3 1.381(3) . ?
C2 Cl1 1.7332(19) . ?
C3 C4 1.380(2) . ?
C3 H3 0.9500 . ?
C4 C5 1.381(2) . ?
C4 H4 0.9500 . ?
C5 C6 1.381(3) . ?
C5 Cl2 1.742(2) . ?
C6 H6 0.9500 . ?
C7 N1 1.330(2) . ?
C7 C8 1.384(2) . ?
C7 H7 0.9500 . ?
C8 C9 1.387(2) . ?
C8 H8 0.9500 . ?
C9 C10 1.386(2) . ?
C9 C9 1.484(3) 3_576 ?
C10 C11 1.385(2) . ?
C10 H10 0.9500 . ?
C11 N1 1.331(2) . ?
C11 H11 0.9500 . ?
O1 H1 0.84(2) . ?

loop_
_geom_torsion_atom_site_label_1
_geom_torsion_atom_site_label_2
_geom_torsion_atom_site_label_3
_geom_torsion_atom_site_label_4
_geom_torsion
_geom_torsion_site_symmetry_1
_geom_torsion_site_symmetry_2
_geom_torsion_site_symmetry_3
_geom_torsion_site_symmetry_4
_geom_torsion_publ_flag
O1 C1 C2 C3 -179.14(13) . . . . ?
C6 C1 C2 C3 0.3(2) . . . . ?
O1 C1 C2 Cl1 1.12(18) . . . . ?
C6 C1 C2 Cl1 -179.40(10) . . . . ?
C1 C2 C3 C4 0.4(2) . . . . ?
Cl1 C2 C3 C4 -179.83(11) . . . . ?
C2 C3 C4 C5 -0.9(2) . . . . ?
C3 C4 C5 C6 0.7(2) . . . . ?
C3 C4 C5 Cl2 -179.60(11) . . . . ?
C4 C5 C6 C1 0.1(2) . . . . ?
Cl2 C5 C6 C1 -179.64(11) . . . . ?
O1 C1 C6 C5 178.87(13) . . . . ?
C2 C1 C6 C5 -0.6(2) . . . . ?
N1 C7 C8 C9 -0.6(2) . . . . ?
C7 C8 C9 C10 0.9(2) . . . . ?
C7 C8 C9 C9 -178.94(15) . . . 3_576 ?
C8 C9 C10 C11 -0.3(2) . . . . ?
C9 C9 C10 C11 179.59(15) 3_576 . . . ?
C9 C10 C11 N1 -0.8(2) . . . . ?
C8 C7 N1 C11 -0.4(2) . . . . ?
C10 C11 N1 C7 1.1(2) . . . . ?
